data_7100112
loop_
_publ_author_name
'R. Winpenny'
'Andrei S. Batsanov'
'Finn Krebs Larsen'
'Chris Muryn'
'Jacob Overgaard'
'S.J. Teat'
'Grigore A. Timco'

_publ_section_title
;
Influencing The Nuclearity and Constitution of
Heterometallic Rings Via Templates
;
_journal_name_full 'Chemical Communications'
_journal_paper_doi 10.1039/b504912a
_journal_year 2005
_chemical_formula_sum 'C89 H159 Cr6 F8 N4 Ni2 O32'
_chemical_formula_weight 2378.62
_space_group_IT_number 14
_symmetry_cell_setting monoclinic
_symmetry_space_group_name_Hall '-P 2ybc'
_symmetry_space_group_name_H-M 'P 1 21/c 1'
_cell_angle_alpha 90.00
_cell_angle_beta 111.149(2)
_cell_angle_gamma 90.00
_cell_formula_units_Z 4
_cell_length_a 24.9758(6)
_cell_length_b 16.6444(5)
_cell_length_c 31.0706(9)
_cell_measurement_temperature 100(2)
_cell_volume 12046.3(6)
_diffrn_ambient_temperature 100(2)
_exptl_crystal_density_diffrn 1.335
_cod_depositor_comments
;
The following automatic conversions were performed:
'_symmetry_cell_setting' value 'Monoclinic' changed to 'monoclinic'
according to '/home/saulius/struct/CIF-dictionaries/cif_core.dic'
dictionary named 'cif_core.dic' version 2.4.1 from 2010-06-29.

Automatic conversion script
Id: cif_fix_enum 1527 2010-12-29 10:47:43Z saulius 
;
_cod_original_sg_symbol_H-M 'P 21/c'
_cod_database_code 7100112

loop_
_symmetry_equiv_pos_as_xyz
'x, y, z'
'-x, y+1/2, -z+1/2'
'-x, -y, -z'
'x, -y-1/2, z-1/2'

loop_
_atom_site_label
_atom_site_type_symbol
_atom_site_fract_x
_atom_site_fract_y
_atom_site_fract_z
_atom_site_U_iso_or_equiv
_atom_site_adp_type
_atom_site_occupancy
_atom_site_symmetry_multiplicity
_atom_site_calc_flag
_atom_site_refinement_flags
_atom_site_disorder_assembly
_atom_site_disorder_group
Cr1 Cr 0.32645(3) 0.28099(4) 0.69924(2) 0.01902(15) Uani 0.75 1 d P . .
Cr2 Cr 0.34904(3) 0.34168(4) 0.60323(2) 0.01782(15) Uani 0.75 1 d P . .
Cr3 Cr 0.33348(3) 0.51830(4) 0.54500(2) 0.01993(15) Uani 0.75 1 d P . .
Cr4 Cr 0.24740(3) 0.68214(4) 0.53339(2) 0.02031(15) Uani 0.75 1 d P . .
Cr5 Cr 0.17566(3) 0.76246(4) 0.59799(2) 0.01980(15) Uani 0.75 1 d P . .
Cr6 Cr 0.12086(3) 0.67681(4) 0.67236(2) 0.01735(15) Uani 0.75 1 d P . .
Cr7 Cr 0.15669(3) 0.51423(4) 0.74310(2) 0.01995(15) Uani 0.75 1 d P . .
Cr8 Cr 0.22630(3) 0.33817(4) 0.74313(2) 0.02058(15) Uani 0.75 1 d P . .
Ni1 Ni 0.32645(3) 0.28099(4) 0.69924(2) 0.01902(15) Uani 0.25 1 d P . .
Ni2 Ni 0.34904(3) 0.34168(4) 0.60323(2) 0.01782(15) Uani 0.25 1 d P . .
Ni3 Ni 0.33348(3) 0.51830(4) 0.54500(2) 0.01993(15) Uani 0.25 1 d P . .
Ni4 Ni 0.24740(3) 0.68214(4) 0.53339(2) 0.02031(15) Uani 0.25 1 d P . .
Ni5 Ni 0.17566(3) 0.76246(4) 0.59799(2) 0.01980(15) Uani 0.25 1 d P . .
Ni6 Ni 0.12086(3) 0.67681(4) 0.67236(2) 0.01735(15) Uani 0.25 1 d P . .
Ni7 Ni 0.15669(3) 0.51423(4) 0.74310(2) 0.01995(15) Uani 0.25 1 d P . .
Ni8 Ni 0.22630(3) 0.33817(4) 0.74313(2) 0.02058(15) Uani 0.25 1 d P . .
F1 F 0.33696(10) 0.36575(14) 0.66027(8) 0.0247(6) Uani 1 1 d . . .
F2 F 0.30503(10) 0.43670(14) 0.57559(8) 0.0247(6) Uani 1 1 d . . .
F3 F 0.29658(10) 0.59850(14) 0.57040(8) 0.0242(6) Uani 1 1 d . . .
F4 F 0.19992(10) 0.67050(14) 0.57011(8) 0.0245(6) Uani 1 1 d . . .
F5 F 0.18359(10) 0.69306(14) 0.64986(8) 0.0229(5) Uani 1 1 d . . .
F6 F 0.14625(10) 0.56552(14) 0.68475(8) 0.0231(5) Uani 1 1 d . . .
F7 F 0.21909(10) 0.45396(14) 0.73531(8) 0.0225(5) Uani 1 1 d . . .
F8 F 0.25513(10) 0.33539(14) 0.69356(8) 0.0216(5) Uani 1 1 d . . .
O1 O 0.28342(12) 0.21044(17) 0.64611(10) 0.0231(7) Uani 1 1 d . A .
O2 O 0.27664(14) 0.27869(19) 0.58247(11) 0.0339(8) Uani 1 1 d . A .
O3 O 0.39930(13) 0.23197(18) 0.70301(10) 0.0279(7) Uani 1 1 d . . .
O4 O 0.39460(12) 0.24518(17) 0.62992(10) 0.0239(7) Uani 1 1 d . . .
O5 O 0.35861(13) 0.31684(18) 0.54484(10) 0.0274(7) Uani 1 1 d . . .
O6 O 0.37131(12) 0.43844(17) 0.51866(10) 0.0236(7) Uani 1 1 d . . .
O7 O 0.42242(12) 0.40172(17) 0.62580(10) 0.0225(7) Uani 1 1 d . B .
O8 O 0.40249(13) 0.52905(18) 0.60176(11) 0.0323(8) Uani 1 1 d . B .
O9 O 0.26466(12) 0.50680(17) 0.48794(10) 0.0240(7) Uani 1 1 d . C .
O10 O 0.20193(12) 0.60197(19) 0.48872(10) 0.0302(8) Uani 1 1 d . C .
O11 O 0.36539(13) 0.60329(18) 0.51757(11) 0.0273(7) Uani 1 1 d . . .
O12 O 0.29722(12) 0.69799(18) 0.49768(10) 0.0258(7) Uani 1 1 d . . .
O13 O 0.19630(13) 0.76440(18) 0.49558(10) 0.0271(7) Uani 1 1 d . D .
O14 O 0.16734(13) 0.83320(17) 0.54478(11) 0.0253(7) Uani 1 1 d . D .
O15 O 0.29578(12) 0.76191(17) 0.57722(10) 0.0224(7) Uani 1 1 d . . .
O16 O 0.25678(13) 0.79398(18) 0.62952(11) 0.0291(7) Uani 1 1 d . . .
O17 O 0.09346(12) 0.73290(17) 0.56451(10) 0.0226(7) Uani 1 1 d . . .
O18 O 0.07198(13) 0.64225(19) 0.60881(10) 0.0324(8) Uani 1 1 d . . .
O19 O 0.15023(13) 0.85192(17) 0.62686(11) 0.0276(7) Uani 1 1 d . E .
O20 O 0.09409(13) 0.78867(17) 0.65852(10) 0.0256(7) Uani 1 1 d . E .
O21 O 0.05607(13) 0.65770(19) 0.69270(11) 0.0295(7) Uani 1 1 d . . .
O22 O 0.09297(13) 0.57179(18) 0.75160(10) 0.0251(7) Uani 1 1 d . . .
O23 O 0.17208(13) 0.71055(18) 0.73512(10) 0.0266(7) Uani 1 1 d . . .
O24 O 0.21121(14) 0.59936(19) 0.77484(10) 0.0335(8) Uani 1 1 d . . .
O25 O 0.10088(12) 0.43148(17) 0.70827(10) 0.0231(7) Uani 1 1 d . . .
O26 O 0.14931(12) 0.32587(17) 0.69623(10) 0.0236(7) Uani 1 1 d . . .
O27 O 0.16940(13) 0.46197(18) 0.80262(10) 0.0285(7) Uani 1 1 d . . .
O28 O 0.19702(13) 0.33779(17) 0.79389(10) 0.0240(7) Uani 1 1 d . . .
O29 O 0.23325(12) 0.22215(17) 0.75027(10) 0.0242(7) Uani 1 1 d . . .
O30 O 0.31555(12) 0.19517(17) 0.73982(10) 0.0240(7) Uani 1 1 d . . .
O31 O 0.30446(12) 0.35251(16) 0.79054(9) 0.0195(6) Uani 1 1 d . . .
O32 O 0.36736(12) 0.34737(19) 0.75414(10) 0.0285(7) Uani 1 1 d . . .
C1 C 0.26635(18) 0.2195(3) 0.60286(15) 0.0241(10) Uani 1 1 d D . .
C2 C 0.2366(5) 0.1497(9) 0.5731(5) 0.0449(18) Uani 0.50 1 d PDU A 1
C3 C 0.2305(5) 0.0790(6) 0.6017(4) 0.053(3) Uani 0.50 1 d PDU A 1
H3A H 0.2678 0.0626 0.6223 0.079 Uiso 0.50 1 calc PR A 1
H3B H 0.2124 0.0351 0.5817 0.079 Uiso 0.50 1 calc PR A 1
H3C H 0.2074 0.0944 0.6192 0.079 Uiso 0.50 1 calc PR A 1
C4 C 0.2769(5) 0.1230(7) 0.5473(4) 0.061(2) Uani 0.50 1 d PDU A 1
H4A H 0.2824 0.1671 0.5294 0.092 Uiso 0.50 1 calc PR A 1
H4B H 0.2598 0.0787 0.5272 0.092 Uiso 0.50 1 calc PR A 1
H4C H 0.3133 0.1067 0.5694 0.092 Uiso 0.50 1 calc PR A 1
C5 C 0.1806(4) 0.1784(7) 0.5383(4) 0.072(3) Uani 0.50 1 d PDU A 1
H5A H 0.1581 0.2030 0.5541 0.109 Uiso 0.50 1 calc PR A 1
H5B H 0.1599 0.1337 0.5205 0.109 Uiso 0.50 1 calc PR A 1
H5C H 0.1880 0.2170 0.5182 0.109 Uiso 0.50 1 calc PR A 1
C2A C 0.2237(5) 0.1542(8) 0.5742(4) 0.0412(17) Uani 0.50 1 d PDU A 2
C3A C 0.2490(5) 0.0726(5) 0.5929(4) 0.049(3) Uani 0.50 1 d PDU A 2
H3A1 H 0.2223 0.0311 0.5773 0.074 Uiso 0.50 1 calc PR A 2
H3A2 H 0.2564 0.0702 0.6254 0.074 Uiso 0.50 1 calc PR A 2
H3A3 H 0.2842 0.0651 0.5876 0.074 Uiso 0.50 1 calc PR A 2
C4A C 0.2120(5) 0.1648(7) 0.5230(3) 0.053(2) Uani 0.50 1 d PDU A 2
H4A1 H 0.2472 0.1588 0.5174 0.080 Uiso 0.50 1 calc PR A 2
H4A2 H 0.1964 0.2173 0.5134 0.080 Uiso 0.50 1 calc PR A 2
H4A3 H 0.1850 0.1249 0.5058 0.080 Uiso 0.50 1 calc PR A 2
C5A C 0.1677(4) 0.1678(6) 0.5827(4) 0.050(2) Uani 0.50 1 d PDU A 2
H5A1 H 0.1545 0.2217 0.5741 0.075 Uiso 0.50 1 calc PR A 2
H5A2 H 0.1743 0.1598 0.6148 0.075 Uiso 0.50 1 calc PR A 2
H5A3 H 0.1392 0.1305 0.5646 0.075 Uiso 0.50 1 calc PR A 2
C6 C 0.41664(18) 0.2182(3) 0.67049(15) 0.0226(10) Uani 1 1 d . . .
C7 C 0.4680(2) 0.1615(3) 0.68125(17) 0.0325(11) Uani 1 1 d . . .
C8 C 0.4468(3) 0.0796(3) 0.6890(3) 0.076(2) Uani 1 1 d . . .
H8A H 0.4307 0.0832 0.7127 0.114 Uiso 1 1 calc R . .
H8B H 0.4783 0.0424 0.6984 0.114 Uiso 1 1 calc R . .
H8C H 0.4179 0.0612 0.6609 0.114 Uiso 1 1 calc R . .
C9 C 0.5146(2) 0.1892(4) 0.7246(2) 0.0559(17) Uani 1 1 d . . .
H9A H 0.5281 0.2411 0.7195 0.084 Uiso 1 1 calc R . .
H9B H 0.5458 0.1515 0.7329 0.084 Uiso 1 1 calc R . .
H9C H 0.4998 0.1927 0.7490 0.084 Uiso 1 1 calc R . .
C10 C 0.4894(3) 0.1604(5) 0.6417(2) 0.081(3) Uani 1 1 d . . .
H10A H 0.4593 0.1418 0.6143 0.122 Uiso 1 1 calc R . .
H10B H 0.5218 0.1250 0.6489 0.122 Uiso 1 1 calc R . .
H10C H 0.5006 0.2136 0.6366 0.122 Uiso 1 1 calc R . .
C11 C 0.37118(17) 0.3626(3) 0.51762(14) 0.0211(9) Uani 1 1 d . . .
C12 C 0.38605(19) 0.3216(3) 0.47944(15) 0.0265(10) Uani 1 1 d . . .
C13 C 0.3300(2) 0.2937(4) 0.44422(18) 0.0470(15) Uani 1 1 d . . .
H13A H 0.3121 0.2562 0.4583 0.071 Uiso 1 1 calc R . .
H13B H 0.3370 0.2682 0.4191 0.071 Uiso 1 1 calc R . .
H13C H 0.3051 0.3391 0.4329 0.071 Uiso 1 1 calc R . .
C14 C 0.4237(2) 0.2486(3) 0.49953(19) 0.0463(14) Uani 1 1 d . . .
H14A H 0.4033 0.2117 0.5118 0.069 Uiso 1 1 calc R . .
H14B H 0.4583 0.2656 0.5237 0.069 Uiso 1 1 calc R . .
H14C H 0.4334 0.2225 0.4757 0.069 Uiso 1 1 calc R . .
C15 C 0.4158(2) 0.3795(3) 0.45761(18) 0.0429(14) Uani 1 1 d . . .
H15A H 0.4243 0.3526 0.4335 0.064 Uiso 1 1 calc R . .
H15B H 0.4509 0.3980 0.4806 0.064 Uiso 1 1 calc R . .
H15C H 0.3912 0.4246 0.4449 0.064 Uiso 1 1 calc R . .
C16 C 0.43582(18) 0.4739(3) 0.62432(14) 0.0216(9) Uani 1 1 d . . .
C17 C 0.4981(9) 0.4973(10) 0.6520(6) 0.0406(16) Uani 0.50 1 d PDU B 1
C18 C 0.5145(6) 0.4602(8) 0.7002(4) 0.057(3) Uani 0.50 1 d PDU B 1
H18A H 0.5533 0.4747 0.7184 0.086 Uiso 0.50 1 calc PR B 1
H18B H 0.5114 0.4028 0.6975 0.086 Uiso 0.50 1 calc PR B 1
H18C H 0.4892 0.4799 0.7147 0.086 Uiso 0.50 1 calc PR B 1
C19 C 0.5078(12) 0.5878(9) 0.6555(7) 0.043(3) Uani 0.50 1 d PDU B 1
H19A H 0.4853 0.6114 0.6716 0.064 Uiso 0.50 1 calc PR B 1
H19B H 0.4965 0.6103 0.6251 0.064 Uiso 0.50 1 calc PR B 1
H19C H 0.5477 0.5986 0.6721 0.064 Uiso 0.50 1 calc PR B 1
C20 C 0.5363(5) 0.4605(8) 0.6282(5) 0.058(2) Uani 0.50 1 d PDU B 1
H20A H 0.5239 0.4789 0.5969 0.087 Uiso 0.50 1 calc PR B 1
H20B H 0.5337 0.4030 0.6287 0.087 Uiso 0.50 1 calc PR B 1
H20C H 0.5754 0.4766 0.6443 0.087 Uiso 0.50 1 calc PR B 1
C17A C 0.4983(9) 0.4986(10) 0.6472(5) 0.0390(16) Uani 0.50 1 d PDU B 2
C18A C 0.5319(5) 0.4415(7) 0.6851(4) 0.049(2) Uani 0.50 1 d PDU B 2
H18D H 0.5150 0.4399 0.7084 0.073 Uiso 0.50 1 calc PR B 2
H18E H 0.5709 0.4596 0.6986 0.073 Uiso 0.50 1 calc PR B 2
H18F H 0.5311 0.3887 0.6725 0.073 Uiso 0.50 1 calc PR B 2
C19A C 0.5017(12) 0.5848(9) 0.6638(7) 0.044(3) Uani 0.50 1 d PDU B 2
H19D H 0.4912 0.6204 0.6378 0.066 Uiso 0.50 1 calc PR B 2
H19E H 0.5402 0.5964 0.6841 0.066 Uiso 0.50 1 calc PR B 2
H19F H 0.4759 0.5920 0.6801 0.066 Uiso 0.50 1 calc PR B 2
C20A C 0.5231(5) 0.4917(8) 0.6083(4) 0.048(2) Uani 0.50 1 d PDU B 2
H20D H 0.5200 0.4372 0.5976 0.071 Uiso 0.50 1 calc PR B 2
H20E H 0.5628 0.5074 0.6200 0.071 Uiso 0.50 1 calc PR B 2
H20F H 0.5020 0.5263 0.5831 0.071 Uiso 0.50 1 calc PR B 2
C21 C 0.21776(18) 0.5426(3) 0.47076(15) 0.0217(9) Uani 1 1 d . . .
C22 C 0.1761(8) 0.5131(8) 0.4250(7) 0.0404(16) Uani 0.50 1 d PDU C 1
C23 C 0.1914(6) 0.5572(8) 0.3888(4) 0.064(3) Uani 0.50 1 d PDU C 1
H23A H 0.1929 0.6138 0.3950 0.097 Uiso 0.50 1 calc PR C 1
H23B H 0.1629 0.5467 0.3590 0.097 Uiso 0.50 1 calc PR C 1
H23C H 0.2282 0.5392 0.3894 0.097 Uiso 0.50 1 calc PR C 1
C24 C 0.1144(6) 0.5339(8) 0.4201(5) 0.054(2) Uani 0.50 1 d PDU C 1
H24A H 0.1089 0.5218 0.4485 0.080 Uiso 0.50 1 calc PR C 1
H24B H 0.0880 0.5029 0.3955 0.080 Uiso 0.50 1 calc PR C 1
H24C H 0.1076 0.5901 0.4134 0.080 Uiso 0.50 1 calc PR C 1
C25 C 0.1785(5) 0.4222(6) 0.4214(4) 0.047(2) Uani 0.50 1 d PDU C 1
H25A H 0.2132 0.4071 0.4169 0.071 Uiso 0.50 1 calc PR C 1
H25B H 0.1460 0.4038 0.3958 0.071 Uiso 0.50 1 calc PR C 1
H25C H 0.1778 0.3983 0.4493 0.071 Uiso 0.50 1 calc PR C 1
C22A C 0.1755(8) 0.5191(8) 0.4231(7) 0.0382(16) Uani 0.50 1 d PDU C 2
C23A C 0.1681(5) 0.5911(7) 0.3904(4) 0.048(2) Uani 0.50 1 d PDU C 2
H23D H 0.1491 0.6341 0.3998 0.072 Uiso 0.50 1 calc PR C 2
H23E H 0.1454 0.5753 0.3595 0.072 Uiso 0.50 1 calc PR C 2
H23F H 0.2051 0.6090 0.3915 0.072 Uiso 0.50 1 calc PR C 2
C24A C 0.1173(5) 0.5017(7) 0.4274(5) 0.044(2) Uani 0.50 1 d PDU C 2
H24D H 0.1202 0.4542 0.4456 0.065 Uiso 0.50 1 calc PR C 2
H24E H 0.0888 0.4937 0.3972 0.065 Uiso 0.50 1 calc PR C 2
H24F H 0.1064 0.5464 0.4420 0.065 Uiso 0.50 1 calc PR C 2
C25A C 0.1944(6) 0.4445(7) 0.4050(4) 0.056(3) Uani 0.50 1 d PDU C 2
H25D H 0.2270 0.4568 0.3968 0.083 Uiso 0.50 1 calc PR C 2
H25E H 0.1636 0.4254 0.3783 0.083 Uiso 0.50 1 calc PR C 2
H25F H 0.2046 0.4037 0.4285 0.083 Uiso 0.50 1 calc PR C 2
C26 C 0.34615(18) 0.6703(3) 0.50133(14) 0.0222(10) Uani 1 1 d . . .
C27 C 0.3851(2) 0.7238(3) 0.48549(16) 0.0292(11) Uani 1 1 d . . .
C28 C 0.4387(2) 0.7397(3) 0.52755(17) 0.0361(12) Uani 1 1 d . . .
H28A H 0.4281 0.7652 0.5510 0.054 Uiso 1 1 calc R . .
H28B H 0.4641 0.7742 0.5191 0.054 Uiso 1 1 calc R . .
H28C H 0.4577 0.6898 0.5391 0.054 Uiso 1 1 calc R . .
C29 C 0.3561(2) 0.8034(3) 0.46633(19) 0.0398(13) Uani 1 1 d . . .
H29A H 0.3214 0.7934 0.4406 0.060 Uiso 1 1 calc R . .
H29B H 0.3815 0.8356 0.4565 0.060 Uiso 1 1 calc R . .
H29C H 0.3473 0.8315 0.4899 0.060 Uiso 1 1 calc R . .
C30 C 0.4000(2) 0.6777(3) 0.44853(18) 0.0419(13) Uani 1 1 d . . .
H30A H 0.4191 0.6284 0.4614 0.063 Uiso 1 1 calc R . .
H30B H 0.4249 0.7099 0.4381 0.063 Uiso 1 1 calc R . .
H30C H 0.3654 0.6659 0.4229 0.063 Uiso 1 1 calc R . .
C31 C 0.17085(18) 0.8220(2) 0.50604(15) 0.0213(9) Uani 1 1 d . . .
C32 C 0.1442(7) 0.8851(13) 0.4692(7) 0.0373(15) Uani 0.50 1 d PDU D 1
C33 C 0.0994(6) 0.9337(10) 0.4806(6) 0.048(2) Uani 0.50 1 d PDU D 1
H33A H 0.0659 0.9013 0.4755 0.071 Uiso 0.50 1 calc PR D 1
H33B H 0.0893 0.9804 0.4612 0.071 Uiso 0.50 1 calc PR D 1
H33C H 0.1149 0.9501 0.5124 0.071 Uiso 0.50 1 calc PR D 1
C34 C 0.1196(6) 0.8468(9) 0.4220(5) 0.048(3) Uani 0.50 1 d PDU D 1
H34A H 0.1499 0.8226 0.4144 0.071 Uiso 0.50 1 calc PR D 1
H34B H 0.1009 0.8871 0.3995 0.071 Uiso 0.50 1 calc PR D 1
H34C H 0.0922 0.8063 0.4221 0.071 Uiso 0.50 1 calc PR D 1
C35 C 0.1957(6) 0.9382(10) 0.4723(4) 0.050(3) Uani 0.50 1 d PDU D 1
H35A H 0.2122 0.9601 0.5028 0.074 Uiso 0.50 1 calc PR D 1
H35B H 0.1832 0.9811 0.4503 0.074 Uiso 0.50 1 calc PR D 1
H35C H 0.2240 0.9064 0.4657 0.074 Uiso 0.50 1 calc PR D 1
C32A C 0.1431(7) 0.8824(12) 0.4681(7) 0.0377(15) Uani 0.50 1 d PDU D 2
C33A C 0.1154(6) 0.9504(10) 0.4851(6) 0.049(3) Uani 0.50 1 d PDU D 2
H33D H 0.0872 0.9289 0.4963 0.073 Uiso 0.50 1 calc PR D 2
H33E H 0.0972 0.9869 0.4601 0.073 Uiso 0.50 1 calc PR D 2
H33F H 0.1442 0.9785 0.5096 0.073 Uiso 0.50 1 calc PR D 2
C34A C 0.0995(6) 0.8390(9) 0.4279(5) 0.050(3) Uani 0.50 1 d PDU D 2
H34D H 0.1176 0.7943 0.4190 0.075 Uiso 0.50 1 calc PR D 2
H34E H 0.0846 0.8753 0.4023 0.075 Uiso 0.50 1 calc PR D 2
H34F H 0.0688 0.8199 0.4367 0.075 Uiso 0.50 1 calc PR D 2
C35A C 0.1906(6) 0.9200(10) 0.4549(4) 0.051(2) Uani 0.50 1 d PDU D 2
H35D H 0.2187 0.9439 0.4816 0.076 Uiso 0.50 1 calc PR D 2
H35E H 0.1745 0.9605 0.4318 0.076 Uiso 0.50 1 calc PR D 2
H35F H 0.2086 0.8793 0.4428 0.076 Uiso 0.50 1 calc PR D 2
C36 C 0.29709(19) 0.7939(2) 0.61423(15) 0.0229(10) Uani 1 1 d . . .
C37 C 0.3530(2) 0.8357(3) 0.64273(17) 0.0338(12) Uani 1 1 d . . .
C38 C 0.3480(3) 0.8802(4) 0.6830(2) 0.067(2) Uani 1 1 d . . .
H38A H 0.3162 0.9167 0.6724 0.100 Uiso 1 1 calc R . .
H38B H 0.3827 0.9099 0.6982 0.100 Uiso 1 1 calc R . .
H38C H 0.3421 0.8427 0.7043 0.100 Uiso 1 1 calc R . .
C39 C 0.3694(2) 0.8942(3) 0.6111(2) 0.0482(15) Uani 1 1 d . . .
H39A H 0.3398 0.9340 0.5994 0.072 Uiso 1 1 calc R . .
H39B H 0.3735 0.8650 0.5858 0.072 Uiso 1 1 calc R . .
H39C H 0.4050 0.9201 0.6284 0.072 Uiso 1 1 calc R . .
C40 C 0.3990(2) 0.7704(4) 0.6585(2) 0.0554(17) Uani 1 1 d . . .
H40A H 0.4353 0.7944 0.6759 0.083 Uiso 1 1 calc R . .
H40B H 0.4016 0.7435 0.6320 0.083 Uiso 1 1 calc R . .
H40C H 0.3889 0.7323 0.6775 0.083 Uiso 1 1 calc R . .
C41 C 0.05950(19) 0.6868(2) 0.57379(14) 0.0218(9) Uani 1 1 d . . .
C42 C -0.0024(2) 0.6824(3) 0.53983(16) 0.0309(11) Uani 1 1 d . . .
C43 C -0.0424(2) 0.6988(4) 0.5666(2) 0.0565(17) Uani 1 1 d . . .
H43A H -0.0346 0.6607 0.5913 0.085 Uiso 1 1 calc R . .
H43B H -0.0816 0.6937 0.5462 0.085 Uiso 1 1 calc R . .
H43C H -0.0358 0.7522 0.5791 0.085 Uiso 1 1 calc R . .
C44 C -0.0124(3) 0.5965(3) 0.52058(19) 0.0502(15) Uani 1 1 d . . .
H44A H 0.0131 0.5857 0.5045 0.075 Uiso 1 1 calc R . .
H44B H -0.0514 0.5912 0.4997 0.075 Uiso 1 1 calc R . .
H44C H -0.0053 0.5591 0.5455 0.075 Uiso 1 1 calc R . .
C45 C -0.0132(2) 0.7427(3) 0.50072(18) 0.0458(15) Uani 1 1 d . . .
H45A H -0.0101 0.7963 0.5128 0.069 Uiso 1 1 calc R . .
H45B H -0.0510 0.7347 0.4782 0.069 Uiso 1 1 calc R . .
H45C H 0.0147 0.7352 0.4864 0.069 Uiso 1 1 calc R . .
C46 C 0.11273(19) 0.8505(3) 0.64507(16) 0.0268(10) Uani 1 1 d . . .
C47 C 0.0871(8) 0.9284(16) 0.6535(7) 0.0420(19) Uani 0.50 1 d PDU E 1
C48 C 0.0223(6) 0.9250(10) 0.6332(5) 0.055(3) Uani 0.50 1 d PDU E 1
H48A H 0.0089 0.8828 0.6478 0.082 Uiso 0.50 1 calc PR E 1
H48B H 0.0100 0.9147 0.6007 0.082 Uiso 0.50 1 calc PR E 1
H48C H 0.0068 0.9754 0.6382 0.082 Uiso 0.50 1 calc PR E 1
C49 C 0.1216(7) 0.9969(14) 0.6469(7) 0.051(3) Uani 0.50 1 d PDU E 1
H49A H 0.1604 0.9921 0.6683 0.077 Uiso 0.50 1 calc PR E 1
H49B H 0.1055 1.0465 0.6524 0.077 Uiso 0.50 1 calc PR E 1
H49C H 0.1212 0.9963 0.6159 0.077 Uiso 0.50 1 calc PR E 1
C50 C 0.1013(6) 0.9342(13) 0.7074(6) 0.054(3) Uani 0.50 1 d PDU E 1
H50A H 0.0826 0.8911 0.7170 0.080 Uiso 0.50 1 calc PR E 1
H50B H 0.0879 0.9847 0.7146 0.080 Uiso 0.50 1 calc PR E 1
H50C H 0.1420 0.9303 0.7234 0.080 Uiso 0.50 1 calc PR E 1
C47A C 0.0841(8) 0.9303(16) 0.6481(7) 0.0394(19) Uani 0.50 1 d PDU E 2
C48A C 0.0233(7) 0.9279(11) 0.6128(5) 0.051(3) Uani 0.50 1 d PDU E 2
H48D H 0.0026 0.9743 0.6165 0.077 Uiso 0.50 1 calc PR E 2
H48E H 0.0044 0.8801 0.6172 0.077 Uiso 0.50 1 calc PR E 2
H48F H 0.0246 0.9278 0.5822 0.077 Uiso 0.50 1 calc PR E 2
C49A C 0.1101(7) 1.0031(15) 0.6347(7) 0.050(3) Uani 0.50 1 d PDU E 2
H49D H 0.1512 1.0007 0.6491 0.075 Uiso 0.50 1 calc PR E 2
H49E H 0.0963 1.0507 0.6448 0.075 Uiso 0.50 1 calc PR E 2
H49F H 0.0995 1.0046 0.6018 0.075 Uiso 0.50 1 calc PR E 2
C50A C 0.0803(6) 0.9390(12) 0.6965(5) 0.049(3) Uani 0.50 1 d PDU E 2
H50D H 0.1161 0.9232 0.7196 0.074 Uiso 0.50 1 calc PR E 2
H50E H 0.0501 0.9051 0.6985 0.074 Uiso 0.50 1 calc PR E 2
H50F H 0.0722 0.9939 0.7014 0.074 Uiso 0.50 1 calc PR E 2
C51 C 0.05456(18) 0.6185(3) 0.72662(15) 0.0222(10) Uani 1 1 d . . .
C52 C 0.0007(2) 0.6273(3) 0.73871(16) 0.0309(11) Uani 1 1 d . . .
C53 C 0.0166(2) 0.6205(3) 0.79073(16) 0.0333(12) Uani 1 1 d . . .
H53A H 0.0420 0.6635 0.8057 0.050 Uiso 1 1 calc R . .
H53B H 0.0353 0.5699 0.8012 0.050 Uiso 1 1 calc R . .
H53C H -0.0176 0.6236 0.7980 0.050 Uiso 1 1 calc R . .
C54 C -0.0384(3) 0.5589(5) 0.7147(2) 0.074(2) Uani 1 1 d . . .
H54A H -0.0181 0.5089 0.7235 0.112 Uiso 1 1 calc R . .
H54B H -0.0502 0.5656 0.6819 0.112 Uiso 1 1 calc R . .
H54C H -0.0715 0.5586 0.7234 0.112 Uiso 1 1 calc R . .
C55 C -0.0282(3) 0.7069(4) 0.7210(2) 0.063(2) Uani 1 1 d . . .
H55A H -0.0615 0.7125 0.7292 0.094 Uiso 1 1 calc R . .
H55B H -0.0394 0.7088 0.6880 0.094 Uiso 1 1 calc R . .
H55C H -0.0019 0.7500 0.7345 0.094 Uiso 1 1 calc R . .
C56 C 0.2061(2) 0.6745(3) 0.76980(16) 0.0279(11) Uani 1 1 d . . .
C57 C 0.2423(2) 0.7258(3) 0.81039(18) 0.0424(14) Uani 1 1 d . . .
C58 C 0.2152(3) 0.7173(4) 0.84714(19) 0.0611(18) Uani 1 1 d . . .
H58A H 0.2356 0.7504 0.8732 0.092 Uiso 1 1 calc R . .
H58B H 0.2171 0.6622 0.8567 0.092 Uiso 1 1 calc R . .
H58C H 0.1758 0.7341 0.8345 0.092 Uiso 1 1 calc R . .
C59 C 0.2411(3) 0.8127(4) 0.7971(2) 0.082(2) Uani 1 1 d . . .
H59A H 0.2587 0.8187 0.7744 0.123 Uiso 1 1 calc R . .
H59B H 0.2618 0.8441 0.8239 0.123 Uiso 1 1 calc R . .
H59C H 0.2020 0.8310 0.7844 0.123 Uiso 1 1 calc R . .
C60 C 0.3037(2) 0.6925(4) 0.8289(2) 0.0561(17) Uani 1 1 d . . .
H60A H 0.3197 0.6949 0.8051 0.084 Uiso 1 1 calc R . .
H60B H 0.3030 0.6378 0.8384 0.084 Uiso 1 1 calc R . .
H60C H 0.3267 0.7241 0.8549 0.084 Uiso 1 1 calc R . .
C61 C 0.10447(18) 0.3663(3) 0.68876(14) 0.0220(10) Uani 1 1 d . . .
C62 C 0.04967(19) 0.3364(3) 0.65055(16) 0.0290(11) Uani 1 1 d . . .
C63 C 0.0580(2) 0.2508(3) 0.6371(2) 0.0479(15) Uani 1 1 d . . .
H63A H 0.0880 0.2497 0.6246 0.072 Uiso 1 1 calc R . .
H63B H 0.0229 0.2317 0.6143 0.072 Uiso 1 1 calc R . .
H63C H 0.0684 0.2169 0.6639 0.072 Uiso 1 1 calc R . .
C64 C 0.0376(2) 0.3942(4) 0.60939(18) 0.0494(15) Uani 1 1 d . . .
H64A H 0.0350 0.4482 0.6193 0.074 Uiso 1 1 calc R . .
H64B H 0.0020 0.3797 0.5856 0.074 Uiso 1 1 calc R . .
H64C H 0.0681 0.3907 0.5976 0.074 Uiso 1 1 calc R . .
C65 C 0.0003(2) 0.3402(3) 0.66798(19) 0.0405(13) Uani 1 1 d . . .
H65A H 0.0106 0.3120 0.6968 0.061 Uiso 1 1 calc R . .
H65B H -0.0331 0.3156 0.6458 0.061 Uiso 1 1 calc R . .
H65C H -0.0080 0.3953 0.6724 0.061 Uiso 1 1 calc R . .
C66 C 0.18136(18) 0.3907(3) 0.81546(14) 0.0219(10) Uani 1 1 d . . .
C67 C 0.17898(19) 0.3678(3) 0.86215(14) 0.0238(10) Uani 1 1 d . . .
C68 C 0.1822(2) 0.2775(3) 0.86883(17) 0.0362(12) Uani 1 1 d . . .
H68A H 0.1494 0.2529 0.8460 0.054 Uiso 1 1 calc R . .
H68B H 0.1824 0.2649 0.8990 0.054 Uiso 1 1 calc R . .
H68C H 0.2167 0.2576 0.8657 0.054 Uiso 1 1 calc R . .
C69 C 0.1228(2) 0.4001(3) 0.86552(17) 0.0368(12) Uani 1 1 d . . .
H69A H 0.1222 0.4577 0.8632 0.055 Uiso 1 1 calc R . .
H69B H 0.1206 0.3848 0.8946 0.055 Uiso 1 1 calc R . .
H69C H 0.0907 0.3782 0.8409 0.055 Uiso 1 1 calc R . .
C70 C 0.2309(2) 0.4073(3) 0.89851(15) 0.0333(12) Uani 1 1 d . . .
H70A H 0.2654 0.3885 0.8950 0.050 Uiso 1 1 calc R . .
H70B H 0.2317 0.3936 0.9287 0.050 Uiso 1 1 calc R . .
H70C H 0.2283 0.4646 0.8946 0.050 Uiso 1 1 calc R . .
C71 C 0.27493(19) 0.1774(3) 0.75233(14) 0.0231(10) Uani 1 1 d . . .
C72 C 0.2760(2) 0.0939(3) 0.77385(16) 0.0267(10) Uani 1 1 d . . .
C73 C 0.3197(2) 0.1003(3) 0.82360(18) 0.0461(14) Uani 1 1 d . . .
H73A H 0.3566 0.1148 0.8229 0.069 Uiso 1 1 calc R . .
H73B H 0.3225 0.0495 0.8388 0.069 Uiso 1 1 calc R . .
H73C H 0.3073 0.1406 0.8401 0.069 Uiso 1 1 calc R . .
C74 C 0.2958(3) 0.0314(3) 0.7472(2) 0.0530(16) Uani 1 1 d . . .
H74A H 0.2703 0.0312 0.7156 0.079 Uiso 1 1 calc R . .
H74B H 0.2958 -0.0206 0.7605 0.079 Uiso 1 1 calc R . .
H74C H 0.3339 0.0442 0.7488 0.079 Uiso 1 1 calc R . .
C75 C 0.2176(2) 0.0729(3) 0.77565(19) 0.0414(13) Uani 1 1 d . . .
H75A H 0.2081 0.1104 0.7953 0.062 Uiso 1 1 calc R . .
H75B H 0.2187 0.0195 0.7877 0.062 Uiso 1 1 calc R . .
H75C H 0.1890 0.0754 0.7451 0.062 Uiso 1 1 calc R . .
C76 C 0.35423(18) 0.3580(2) 0.78955(14) 0.0197(9) Uani 1 1 d . . .
C77 C 0.40299(19) 0.3764(3) 0.83463(15) 0.0272(10) Uani 1 1 d . . .
C78 C 0.4313(3) 0.2945(4) 0.8523(2) 0.075(2) Uani 1 1 d . . .
H78A H 0.4647 0.3024 0.8795 0.112 Uiso 1 1 calc R . .
H78B H 0.4423 0.2695 0.8288 0.112 Uiso 1 1 calc R . .
H78C H 0.4045 0.2606 0.8594 0.112 Uiso 1 1 calc R . .
C79 C 0.3817(3) 0.4123(6) 0.8697(2) 0.092(3) Uani 1 1 d . . .
H79A H 0.3624 0.4621 0.8582 0.138 Uiso 1 1 calc R . .
H79B H 0.4137 0.4221 0.8978 0.138 Uiso 1 1 calc R . .
H79C H 0.3555 0.3758 0.8757 0.138 Uiso 1 1 calc R . .
C80 C 0.4476(2) 0.4290(4) 0.82643(19) 0.0541(16) Uani 1 1 d . . .
H80A H 0.4311 0.4806 0.8153 0.081 Uiso 1 1 calc R . .
H80B H 0.4603 0.4043 0.8039 0.081 Uiso 1 1 calc R . .
H80C H 0.4796 0.4357 0.8548 0.081 Uiso 1 1 calc R . .
N1 N 0.2025(2) 0.4118(3) 0.60186(17) 0.0587(14) Uani 1 1 d . . .
H1 H 0.2249 0.3715 0.6125 0.070 Uiso 1 1 calc R . .
N2 N 0.1517(3) 0.5020(3) 0.55545(18) 0.0625(15) Uani 1 1 d . . .
C90 C 0.1831(2) 0.4342(4) 0.55819(18) 0.0441(14) Uani 1 1 d . . .
H90 H 0.1897 0.4085 0.5340 0.053 Uiso 1 1 calc R . .
C91 C 0.1834(2) 0.4588(3) 0.62710(16) 0.0286(11) Uani 1 1 d . . .
H91 H 0.1901 0.4537 0.6584 0.034 Uiso 1 1 calc R . .
C92 C 0.1527(2) 0.5145(3) 0.59890(15) 0.0280(11) Uani 1 1 d . . .
H92 H 0.1342 0.5566 0.6075 0.034 Uiso 1 1 calc R . .
N3 N 0.3417(3) 0.5177(3) 0.70828(18) 0.093(2) Uani 1 1 d . . .
H3 H 0.3642 0.4772 0.7182 0.112 Uiso 1 1 calc R . .
N4 N 0.2900(2) 0.6020(3) 0.66196(17) 0.0567(14) Uani 1 1 d . . .
C95 C 0.3263(2) 0.5473(3) 0.66565(15) 0.0452(16) Uani 1 1 d . . .
H95 H 0.3398 0.5306 0.6428 0.054 Uiso 1 1 calc R . .
C96 C 0.3189(3) 0.5573(4) 0.7324(2) 0.0524(16) Uani 1 1 d . . .
H96 H 0.3251 0.5525 0.7636 0.063 Uiso 1 1 calc R . .
C97 C 0.2844(3) 0.6066(6) 0.7019(2) 0.101(4) Uani 1 1 d . . .
H97 H 0.2588 0.6410 0.7081 0.121 Uiso 1 1 calc R . .
C100 C 0.4045(8) 0.4874(16) 0.0053(7) 0.147(6) Uiso 0.51(2) 1 d PDU F 1
H10D H 0.3929 0.5217 -0.0214 0.221 Uiso 0.51(2) 1 calc PR F 1
H10E H 0.3746 0.4858 0.0179 0.221 Uiso 0.51(2) 1 calc PR F 1
H10F H 0.4113 0.4342 -0.0035 0.221 Uiso 0.51(2) 1 calc PR F 1
C101 C 0.4655(9) 0.5238(12) 0.0454(5) 0.088(4) Uiso 0.51(2) 1 d PDU F 1
H10G H 0.4846 0.4907 0.0723 0.105 Uiso 0.51(2) 1 calc PR F 1
H10H H 0.4674 0.5811 0.0516 0.105 Uiso 0.51(2) 1 calc PR F 1
C103 C 0.3715(11) 0.4725(16) 0.0012(8) 0.140(7) Uiso 0.49(2) 1 d PDU F 2
H10I H 0.3470 0.5187 -0.0080 0.211 Uiso 0.49(2) 1 calc PR F 2
H10J H 0.3574 0.4374 0.0193 0.211 Uiso 0.49(2) 1 calc PR F 2
H10K H 0.3718 0.4444 -0.0257 0.211 Uiso 0.49(2) 1 calc PR F 2
C104 C 0.4415(9) 0.5034(14) 0.0344(6) 0.095(4) Uiso 0.49(2) 1 d PDU F 2
H10L H 0.4430 0.5586 0.0447 0.114 Uiso 0.49(2) 1 calc PR F 2
H10M H 0.4598 0.4684 0.0605 0.114 Uiso 0.49(2) 1 calc PR F 2
C102 C 0.4691(3) 0.4923(5) -0.0077(3) 0.087(2) Uiso 1 1 d D . .
H10N H 0.4593 0.4362 -0.0145 0.104 Uiso 1 1 calc R F 1
H10O H 0.4468 0.5259 -0.0335 0.104 Uiso 1 1 calc R F 1

loop_
_atom_site_aniso_label
_atom_site_aniso_U_11
_atom_site_aniso_U_22
_atom_site_aniso_U_33
_atom_site_aniso_U_23
_atom_site_aniso_U_13
_atom_site_aniso_U_12
Cr1 0.0213(3) 0.0190(3) 0.0170(3) 0.0009(3) 0.0071(3) 0.0048(3)
Cr2 0.0193(3) 0.0179(3) 0.0165(3) 0.0002(2) 0.0067(3) 0.0016(3)
Cr3 0.0199(3) 0.0198(4) 0.0188(3) 0.0013(3) 0.0054(3) 0.0034(3)
Cr4 0.0204(3) 0.0200(4) 0.0204(3) -0.0002(3) 0.0071(3) 0.0023(3)
Cr5 0.0211(3) 0.0171(3) 0.0236(4) 0.0012(3) 0.0109(3) 0.0016(3)
Cr6 0.0195(3) 0.0155(3) 0.0178(3) 0.0012(2) 0.0076(3) 0.0028(3)
Cr7 0.0220(3) 0.0200(4) 0.0179(3) 0.0017(3) 0.0073(3) 0.0046(3)
Cr8 0.0209(3) 0.0208(4) 0.0194(3) 0.0004(3) 0.0065(3) 0.0043(3)
Ni1 0.0213(3) 0.0190(3) 0.0170(3) 0.0009(3) 0.0071(3) 0.0048(3)
Ni2 0.0193(3) 0.0179(3) 0.0165(3) 0.0002(2) 0.0067(3) 0.0016(3)
Ni3 0.0199(3) 0.0198(4) 0.0188(3) 0.0013(3) 0.0054(3) 0.0034(3)
Ni4 0.0204(3) 0.0200(4) 0.0204(3) -0.0002(3) 0.0071(3) 0.0023(3)
Ni5 0.0211(3) 0.0171(3) 0.0236(4) 0.0012(3) 0.0109(3) 0.0016(3)
Ni6 0.0195(3) 0.0155(3) 0.0178(3) 0.0012(2) 0.0076(3) 0.0028(3)
Ni7 0.0220(3) 0.0200(4) 0.0179(3) 0.0017(3) 0.0073(3) 0.0046(3)
Ni8 0.0209(3) 0.0208(4) 0.0194(3) 0.0004(3) 0.0065(3) 0.0043(3)
F1 0.0238(13) 0.0268(14) 0.0219(13) -0.0026(10) 0.0063(11) 0.0045(11)
F2 0.0216(13) 0.0301(14) 0.0199(13) 0.0007(10) 0.0046(11) 0.0010(11)
F3 0.0252(13) 0.0243(14) 0.0193(13) -0.0013(10) 0.0034(11) 0.0016(11)
F4 0.0289(14) 0.0203(13) 0.0264(14) -0.0039(10) 0.0124(12) -0.0047(11)
F5 0.0203(13) 0.0243(14) 0.0244(13) 0.0011(10) 0.0086(11) 0.0012(10)
F6 0.0258(13) 0.0223(13) 0.0203(13) 0.0002(10) 0.0073(11) 0.0015(11)
F7 0.0223(13) 0.0186(13) 0.0265(14) -0.0006(10) 0.0088(11) 0.0011(10)
F8 0.0209(13) 0.0264(14) 0.0170(12) 0.0014(10) 0.0065(10) 0.0041(10)
O1 0.0247(16) 0.0207(16) 0.0237(17) -0.0038(12) 0.0083(14) -0.0036(13)
O2 0.0361(19) 0.0304(19) 0.0257(18) 0.0046(14) -0.0004(15) -0.0107(15)
O3 0.0330(18) 0.0285(18) 0.0215(17) 0.0007(13) 0.0091(15) 0.0114(14)
O4 0.0263(17) 0.0225(17) 0.0230(17) 0.0001(13) 0.0091(14) 0.0074(13)
O5 0.0392(19) 0.0240(17) 0.0217(16) -0.0027(13) 0.0142(15) 0.0028(15)
O6 0.0263(17) 0.0236(18) 0.0237(16) 0.0010(13) 0.0124(14) 0.0042(13)
O7 0.0183(15) 0.0220(17) 0.0241(16) -0.0007(12) 0.0039(13) -0.0007(13)
O8 0.0257(17) 0.0231(18) 0.0353(19) -0.0012(14) -0.0043(15) -0.0016(14)
O9 0.0243(16) 0.0228(17) 0.0221(16) 0.0006(13) 0.0050(14) 0.0045(13)
O10 0.0179(16) 0.038(2) 0.0276(18) -0.0099(15) -0.0003(14) 0.0053(14)
O11 0.0247(17) 0.0259(18) 0.0344(18) 0.0084(14) 0.0145(15) 0.0054(14)
O12 0.0243(17) 0.0289(18) 0.0267(17) 0.0039(13) 0.0121(14) 0.0035(14)
O13 0.0306(17) 0.0267(18) 0.0240(17) 0.0024(13) 0.0098(14) 0.0084(14)
O14 0.0309(18) 0.0176(16) 0.0322(18) 0.0053(13) 0.0173(15) 0.0041(13)
O15 0.0202(16) 0.0219(16) 0.0254(17) -0.0043(13) 0.0085(13) -0.0048(13)
O16 0.0288(18) 0.0301(19) 0.0300(18) -0.0079(14) 0.0127(15) -0.0073(14)
O17 0.0198(15) 0.0237(17) 0.0250(16) 0.0031(13) 0.0088(13) 0.0007(13)
O18 0.0316(18) 0.0358(19) 0.0246(18) 0.0091(14) 0.0039(15) -0.0103(15)
O19 0.0268(17) 0.0216(17) 0.0401(19) -0.0037(14) 0.0189(16) -0.0003(14)
O20 0.0285(17) 0.0205(17) 0.0320(18) 0.0045(13) 0.0160(15) 0.0056(14)
O21 0.0288(18) 0.0329(19) 0.0328(19) 0.0124(15) 0.0183(15) 0.0108(14)
O22 0.0283(17) 0.0273(17) 0.0223(16) 0.0036(13) 0.0121(14) 0.0102(14)
O23 0.0351(18) 0.0232(17) 0.0205(17) -0.0051(13) 0.0090(15) 0.0006(14)
O24 0.0347(19) 0.0268(19) 0.0252(18) -0.0064(14) -0.0059(15) 0.0070(15)
O25 0.0185(15) 0.0218(17) 0.0268(17) 0.0014(13) 0.0057(13) 0.0013(13)
O26 0.0200(16) 0.0233(17) 0.0273(17) -0.0054(13) 0.0083(14) 0.0014(13)
O27 0.0377(19) 0.0293(19) 0.0221(17) 0.0061(13) 0.0150(15) 0.0102(15)
O28 0.0295(17) 0.0224(17) 0.0215(16) 0.0001(13) 0.0109(14) 0.0042(13)
O29 0.0267(17) 0.0210(16) 0.0261(17) 0.0008(13) 0.0111(14) 0.0039(14)
O30 0.0269(17) 0.0214(17) 0.0262(17) 0.0041(13) 0.0125(14) 0.0066(13)
O31 0.0178(15) 0.0219(16) 0.0159(15) -0.0008(12) 0.0025(12) 0.0033(12)
O32 0.0201(16) 0.046(2) 0.0194(17) -0.0046(14) 0.0072(14) -0.0001(15)
C1 0.023(2) 0.025(3) 0.025(3) -0.0013(19) 0.009(2) 0.0012(19)
C2 0.051(4) 0.038(3) 0.039(3) -0.013(3) 0.008(3) -0.014(3)
C3 0.061(6) 0.039(4) 0.052(5) -0.014(3) 0.012(4) -0.026(4)
C4 0.081(5) 0.054(6) 0.054(5) -0.027(4) 0.030(4) -0.021(5)
C5 0.063(4) 0.056(5) 0.069(5) -0.010(4) -0.012(4) -0.011(4)
C2A 0.046(4) 0.035(3) 0.039(3) -0.011(3) 0.011(3) -0.016(3)
C3A 0.056(5) 0.035(4) 0.048(5) -0.014(3) 0.008(4) -0.013(4)
C4A 0.067(5) 0.048(4) 0.038(3) -0.014(3) 0.010(3) -0.027(4)
C5A 0.037(4) 0.052(5) 0.054(5) -0.005(5) 0.008(4) -0.016(4)
C6 0.020(2) 0.019(2) 0.026(3) -0.0044(19) 0.006(2) -0.0009(18)
C7 0.029(3) 0.031(3) 0.036(3) 0.003(2) 0.010(2) 0.011(2)
C8 0.063(4) 0.028(3) 0.140(7) 0.000(4) 0.041(5) 0.015(3)
C9 0.030(3) 0.062(4) 0.066(4) 0.002(3) 0.005(3) 0.012(3)
C10 0.081(5) 0.122(6) 0.054(4) 0.031(4) 0.040(4) 0.076(5)
C11 0.015(2) 0.027(3) 0.018(2) 0.0010(18) 0.0021(18) 0.0036(18)
C12 0.024(2) 0.032(3) 0.027(3) -0.003(2) 0.014(2) 0.002(2)
C13 0.040(3) 0.065(4) 0.038(3) -0.023(3) 0.016(3) -0.008(3)
C14 0.055(4) 0.045(3) 0.048(3) 0.000(3) 0.030(3) 0.019(3)
C15 0.057(4) 0.041(3) 0.044(3) -0.003(2) 0.034(3) -0.004(3)
C16 0.018(2) 0.028(3) 0.019(2) -0.0038(18) 0.0075(19) 0.0041(19)
C17 0.022(3) 0.032(3) 0.056(4) -0.004(3) 0.001(3) -0.003(3)
C18 0.044(5) 0.044(5) 0.058(4) 0.003(4) -0.013(4) -0.009(4)
C19 0.027(5) 0.033(3) 0.058(6) -0.007(3) 0.002(5) -0.006(4)
C20 0.028(4) 0.050(5) 0.087(6) -0.017(4) 0.009(4) 0.005(4)
C17A 0.021(3) 0.032(3) 0.054(4) -0.003(2) 0.002(3) -0.001(3)
C18A 0.028(5) 0.041(4) 0.060(5) 0.003(4) -0.005(4) -0.003(4)
C19A 0.027(5) 0.034(3) 0.060(6) -0.008(3) 0.003(4) -0.008(4)
C20A 0.025(4) 0.052(5) 0.061(5) -0.006(4) 0.008(4) -0.002(4)
C21 0.021(2) 0.021(2) 0.023(2) 0.0017(18) 0.0076(19) -0.0028(19)
C22 0.042(3) 0.039(3) 0.030(3) -0.011(3) 0.000(3) -0.001(3)
C23 0.075(5) 0.067(5) 0.036(4) -0.001(4) 0.002(4) -0.021(5)
C24 0.038(3) 0.055(6) 0.046(5) -0.018(5) -0.011(4) 0.006(4)
C25 0.044(5) 0.039(3) 0.042(5) -0.014(4) -0.004(4) -0.001(4)
C22A 0.040(3) 0.039(3) 0.027(3) -0.008(2) 0.003(3) -0.001(3)
C23A 0.048(5) 0.055(4) 0.031(4) 0.003(4) 0.003(4) -0.001(4)
C24A 0.035(4) 0.042(6) 0.040(5) -0.001(4) -0.003(3) -0.005(4)
C25A 0.050(5) 0.054(4) 0.042(5) -0.024(4) -0.008(4) 0.010(4)
C26 0.020(2) 0.028(3) 0.018(2) -0.0040(18) 0.0070(19) 0.0000(19)
C27 0.029(3) 0.032(3) 0.029(3) 0.004(2) 0.013(2) -0.002(2)
C28 0.027(3) 0.041(3) 0.041(3) 0.000(2) 0.013(2) -0.005(2)
C29 0.041(3) 0.035(3) 0.046(3) 0.010(2) 0.020(3) -0.005(2)
C30 0.049(3) 0.046(3) 0.038(3) 0.000(2) 0.025(3) 0.001(3)
C31 0.019(2) 0.017(2) 0.027(2) -0.0020(18) 0.0067(19) -0.0050(18)
C32 0.045(3) 0.036(3) 0.027(3) 0.012(2) 0.008(3) 0.007(2)
C33 0.051(5) 0.042(6) 0.039(5) 0.006(4) 0.004(5) 0.018(4)
C34 0.054(6) 0.046(5) 0.033(4) 0.004(3) 0.004(4) 0.010(4)
C35 0.060(4) 0.047(5) 0.036(5) 0.016(4) 0.011(4) -0.006(3)
C32A 0.045(3) 0.035(3) 0.027(3) 0.010(2) 0.005(3) 0.008(2)
C33A 0.052(5) 0.040(5) 0.041(5) 0.006(3) 0.001(4) 0.017(4)
C34A 0.059(5) 0.043(5) 0.032(5) 0.006(3) -0.004(4) 0.007(4)
C35A 0.063(4) 0.051(5) 0.036(6) 0.018(4) 0.015(4) 0.000(4)
C36 0.024(2) 0.016(2) 0.027(3) 0.0015(18) 0.008(2) 0.0009(18)
C37 0.023(2) 0.037(3) 0.038(3) -0.014(2) 0.007(2) -0.009(2)
C38 0.068(4) 0.088(5) 0.046(4) -0.042(3) 0.024(3) -0.039(4)
C39 0.046(3) 0.043(3) 0.060(4) -0.017(3) 0.025(3) -0.024(3)
C40 0.030(3) 0.059(4) 0.059(4) -0.004(3) -0.005(3) -0.001(3)
C41 0.027(2) 0.017(2) 0.019(2) -0.0004(18) 0.0060(19) -0.0018(19)
C42 0.026(3) 0.028(3) 0.031(3) 0.004(2) 0.002(2) -0.004(2)
C43 0.029(3) 0.068(4) 0.074(5) 0.008(3) 0.021(3) 0.000(3)
C44 0.057(4) 0.038(3) 0.039(3) -0.002(2) -0.002(3) -0.020(3)
C45 0.033(3) 0.045(3) 0.043(3) 0.020(3) -0.006(3) -0.004(3)
C46 0.027(2) 0.025(3) 0.032(3) 0.000(2) 0.015(2) 0.002(2)
C47 0.044(3) 0.029(3) 0.061(5) -0.002(4) 0.028(4) 0.013(3)
C48 0.045(3) 0.037(5) 0.080(7) -0.009(6) 0.018(5) 0.012(3)
C49 0.053(5) 0.023(5) 0.081(7) 0.003(5) 0.027(5) 0.013(4)
C50 0.060(7) 0.044(5) 0.060(5) -0.005(5) 0.025(5) 0.021(6)
C47A 0.040(3) 0.026(3) 0.061(5) -0.001(4) 0.028(3) 0.011(3)
C48A 0.048(3) 0.036(4) 0.067(6) -0.009(6) 0.018(5) 0.016(3)
C49A 0.058(5) 0.029(5) 0.071(6) 0.009(5) 0.032(5) 0.011(4)
C50A 0.053(6) 0.043(5) 0.059(5) 0.004(5) 0.029(4) 0.016(6)
C51 0.023(2) 0.023(2) 0.020(2) -0.0028(18) 0.007(2) 0.0027(19)
C52 0.030(3) 0.044(3) 0.025(3) 0.003(2) 0.017(2) 0.006(2)
C53 0.041(3) 0.037(3) 0.031(3) 0.005(2) 0.023(2) 0.010(2)
C54 0.040(4) 0.131(7) 0.063(4) -0.039(4) 0.032(3) -0.034(4)
C55 0.062(4) 0.091(5) 0.053(4) 0.032(3) 0.042(3) 0.052(4)
C56 0.028(3) 0.030(3) 0.025(3) -0.006(2) 0.008(2) 0.002(2)
C57 0.050(3) 0.029(3) 0.036(3) -0.012(2) 0.001(3) 0.000(3)
C58 0.067(4) 0.077(5) 0.035(3) -0.021(3) 0.012(3) 0.013(4)
C59 0.105(6) 0.040(4) 0.071(5) -0.017(3) -0.006(4) -0.017(4)
C60 0.043(3) 0.071(4) 0.044(4) -0.030(3) 0.003(3) -0.012(3)
C61 0.023(2) 0.024(2) 0.020(2) 0.0047(18) 0.0099(19) -0.006(2)
C62 0.019(2) 0.034(3) 0.030(3) 0.000(2) 0.004(2) -0.004(2)
C63 0.038(3) 0.044(3) 0.056(4) -0.019(3) 0.010(3) -0.012(3)
C64 0.044(3) 0.060(4) 0.029(3) 0.004(3) -0.005(3) -0.012(3)
C65 0.025(3) 0.045(3) 0.049(3) -0.003(3) 0.011(3) -0.006(2)
C66 0.019(2) 0.029(3) 0.018(2) 0.0041(19) 0.0075(19) 0.0024(19)
C67 0.025(2) 0.027(2) 0.018(2) 0.0025(18) 0.0049(19) 0.0018(19)
C68 0.047(3) 0.032(3) 0.032(3) 0.012(2) 0.018(3) 0.003(2)
C69 0.039(3) 0.043(3) 0.035(3) 0.005(2) 0.021(3) 0.004(2)
C70 0.034(3) 0.047(3) 0.017(2) 0.000(2) 0.006(2) -0.001(2)
C71 0.030(3) 0.022(2) 0.017(2) -0.0034(17) 0.007(2) 0.002(2)
C72 0.030(3) 0.022(2) 0.029(3) 0.0032(19) 0.012(2) 0.004(2)
C73 0.049(3) 0.041(3) 0.040(3) 0.018(3) 0.006(3) 0.002(3)
C74 0.080(4) 0.022(3) 0.074(4) 0.003(3) 0.047(4) 0.006(3)
C75 0.044(3) 0.031(3) 0.049(3) 0.008(2) 0.017(3) -0.006(2)
C76 0.020(2) 0.015(2) 0.022(2) 0.0008(17) 0.0048(19) 0.0013(18)
C77 0.023(2) 0.033(3) 0.021(2) -0.0017(19) 0.003(2) -0.005(2)
C78 0.058(4) 0.063(4) 0.069(5) 0.030(4) -0.018(4) -0.005(3)
C79 0.052(4) 0.177(9) 0.045(4) -0.058(5) 0.016(3) -0.025(5)
C80 0.046(3) 0.070(4) 0.038(3) 0.003(3) 0.007(3) -0.022(3)
N1 0.054(3) 0.060(3) 0.054(3) 0.002(3) 0.009(3) 0.030(3)
N2 0.092(4) 0.049(3) 0.055(3) -0.008(2) 0.036(3) -0.023(3)
C90 0.030(3) 0.073(4) 0.031(3) -0.018(3) 0.014(2) 0.004(3)
C91 0.035(3) 0.030(3) 0.025(3) -0.002(2) 0.016(2) 0.005(2)
C92 0.054(3) 0.015(2) 0.022(2) -0.0020(18) 0.022(2) 0.008(2)
N3 0.174(7) 0.056(4) 0.039(3) 0.006(3) 0.025(4) 0.064(4)
N4 0.066(3) 0.057(3) 0.041(3) 0.011(2) 0.012(3) 0.013(3)
C95 0.069(4) 0.052(3) 0.011(2) 0.004(2) 0.009(2) 0.046(3)
C96 0.056(4) 0.072(4) 0.036(3) 0.004(3) 0.025(3) -0.006(3)
C97 0.096(6) 0.191(9) 0.028(3) 0.034(4) 0.036(4) 0.122(6)

loop_
_geom_bond_atom_site_label_1
_geom_bond_atom_site_label_2
_geom_bond_distance
_geom_bond_site_symmetry_2
_geom_bond_publ_flag
Cr1 F1 1.937(3) . ?
Cr1 F8 1.949(2) . ?
Cr1 O3 1.959(3) . ?
Cr1 O32 1.979(3) . ?
Cr1 O30 1.988(3) . ?
Cr1 O1 1.995(3) . ?
Cr2 F2 1.941(2) . ?
Cr2 F1 1.944(2) . ?
Cr2 O5 1.958(3) . ?
Cr2 O4 1.970(3) . ?
Cr2 O7 1.980(3) . ?
Cr2 O2 1.986(3) . ?
Cr3 F2 1.934(2) . ?
Cr3 F3 1.944(2) . ?
Cr3 O11 1.963(3) . ?
Cr3 O6 1.971(3) . ?
Cr3 O8 1.980(3) . ?
Cr3 O9 1.984(3) . ?
Cr4 F4 1.929(2) . ?
Cr4 F3 1.936(2) . ?
Cr4 O13 1.950(3) . ?
Cr4 O12 1.961(3) . ?
Cr4 O10 1.965(3) . ?
Cr4 O15 1.972(3) . ?
Cr5 F5 1.934(2) . ?
Cr5 O19 1.959(3) . ?
Cr5 F4 1.959(2) . ?
Cr5 O16 1.977(3) . ?
Cr5 O14 1.979(3) . ?
Cr5 O17 2.000(3) . ?
Cr6 F6 1.951(2) . ?
Cr6 F5 1.951(2) . ?
Cr6 O21 1.964(3) . ?
Cr6 O20 1.972(3) . ?
Cr6 O23 1.988(3) . ?
Cr6 O18 1.995(3) . ?
Cr7 F6 1.935(2) . ?
Cr7 F7 1.940(2) . ?
Cr7 O22 1.955(3) . ?
Cr7 O27 1.963(3) . ?
Cr7 O24 1.966(3) . ?
Cr7 O25 1.981(3) . ?
Cr8 F8 1.922(2) . ?
Cr8 F7 1.943(2) . ?
Cr8 O29 1.944(3) . ?
Cr8 O26 1.960(3) . ?
Cr8 O28 1.963(3) . ?
Cr8 O31 1.991(3) . ?
O1 C1 1.264(5) . ?
O2 C1 1.247(5) . ?
O3 C6 1.256(5) . ?
O4 C6 1.262(5) . ?
O5 C11 1.259(5) . ?
O6 C11 1.263(5) . ?
O7 C16 1.253(5) . ?
O8 C16 1.267(5) . ?
O9 C21 1.249(5) . ?
O10 C21 1.266(5) . ?
O11 C26 1.247(5) . ?
O12 C26 1.272(5) . ?
O13 C31 1.256(5) . ?
O14 C31 1.252(5) . ?
O15 C36 1.257(5) . ?
O16 C36 1.259(5) . ?
O17 C41 1.252(5) . ?
O18 C41 1.260(5) . ?
O19 C46 1.257(5) . ?
O20 C46 1.262(5) . ?
O21 C51 1.252(5) . ?
O22 C51 1.261(5) . ?
O23 C56 1.258(5) . ?
O24 C56 1.262(5) . ?
O25 C61 1.261(5) . ?
O26 C61 1.254(5) . ?
O27 C66 1.253(5) . ?
O28 C66 1.251(5) . ?
O29 C71 1.263(5) . ?
O30 C71 1.246(5) . ?
O31 C76 1.258(5) . ?
O32 C76 1.269(5) . ?
C1 C2 1.505(17) . ?
C1 C2A 1.557(17) . ?
C2 C5 1.504(12) . ?
C2 C3 1.515(12) . ?
C2 C4 1.560(11) . ?
C2A C3A 1.521(12) . ?
C2A C4A 1.522(12) . ?
C2A C5A 1.529(11) . ?
C6 C7 1.530(6) . ?
C7 C9 1.500(7) . ?
C7 C10 1.506(7) . ?
C7 C8 1.513(8) . ?
C11 C12 1.526(6) . ?
C12 C13 1.507(6) . ?
C12 C15 1.519(6) . ?
C12 C14 1.526(7) . ?
C16 C17A 1.52(2) . ?
C16 C17 1.53(2) . ?
C17 C19 1.523(12) . ?
C17 C20 1.530(12) . ?
C17 C18 1.532(12) . ?
C17A C18A 1.511(12) . ?
C17A C19A 1.516(12) . ?
C17A C20A 1.549(12) . ?
C21 C22 1.51(2) . ?
C21 C22A 1.53(2) . ?
C22 C23 1.502(12) . ?
C22 C25 1.520(12) . ?
C22 C24 1.533(12) . ?
C22A C25A 1.507(12) . ?
C22A C24A 1.536(12) . ?
C22A C23A 1.538(12) . ?
C26 C27 1.526(6) . ?
C27 C28 1.519(6) . ?
C27 C29 1.525(7) . ?
C27 C30 1.534(6) . ?
C31 C32A 1.51(3) . ?
C31 C32 1.52(3) . ?
C32 C34 1.511(12) . ?
C32 C33 1.522(12) . ?
C32 C35 1.535(12) . ?
C32A C34A 1.512(12) . ?
C32A C33A 1.518(12) . ?
C32A C35A 1.523(13) . ?
C36 C37 1.525(6) . ?
C37 C38 1.498(7) . ?
C37 C40 1.529(7) . ?
C37 C39 1.540(7) . ?
C41 C42 1.528(6) . ?
C42 C45 1.524(6) . ?
C42 C44 1.534(7) . ?
C42 C43 1.536(7) . ?
C46 C47 1.51(3) . ?
C46 C47A 1.53(3) . ?
C47 C49 1.487(12) . ?
C47 C48 1.511(12) . ?
C47 C50 1.586(12) . ?
C47A C49A 1.503(12) . ?
C47A C48A 1.519(12) . ?
C47A C50A 1.550(12) . ?
C51 C52 1.530(6) . ?
C52 C54 1.510(8) . ?
C52 C55 1.513(7) . ?
C52 C53 1.523(6) . ?
C56 C57 1.521(6) . ?
C57 C59 1.502(8) . ?
C57 C58 1.529(8) . ?
C57 C60 1.534(8) . ?
C61 C62 1.536(6) . ?
C62 C65 1.518(6) . ?
C62 C63 1.520(7) . ?
C62 C64 1.540(7) . ?
C66 C67 1.522(6) . ?
C67 C68 1.515(6) . ?
C67 C70 1.528(6) . ?
C67 C69 1.541(6) . ?
C71 C72 1.537(6) . ?
C72 C74 1.520(7) . ?
C72 C75 1.521(7) . ?
C72 C73 1.541(7) . ?
C76 C77 1.519(6) . ?
C77 C79 1.499(7) . ?
C77 C80 1.509(7) . ?
C77 C78 1.542(7) . ?
N1 C91 1.314(6) . ?
N1 C90 1.319(7) . ?
N2 C92 1.358(6) . ?
N2 C90 1.359(7) . ?
C91 C92 1.315(6) . ?
N3 C96 1.277(7) . ?
N3 C95 1.333(7) . ?
N4 C95 1.259(6) . ?
N4 C97 1.300(7) . ?
C96 C97 1.313(8) . ?
C100 C101 1.697(11) . ?
C101 C102 1.767(11) . ?
C103 C104 1.756(12) . ?
C104 C102 1.694(11) . ?
C102 C102 1.464(14) 3_665 ?
